data_4325382
loop_
_publ_author_name
'Leslie D. Field'
'Hsiu L. Li'
'Scott J. Dalgarno'
'Paul Jensen'
'Ruaraidh D. McIntosh'

_publ_section_title
;
 Synthesis and Characterization of Iron(II) and Ruthenium(II) Hydrido
 Hydrazine Complexes
;
_journal_name_full 'Inorganic Chemistry'
_journal_page_first 5468
_journal_page_last 5476
_journal_paper_doi 10.1021/ic102519f
_journal_volume 50
_journal_year 2011
_chemical_formula_moiety 'C12 H37 Cl Fe n2 P4, (N2H4)0.75'
_chemical_formula_sum 'C12 H40 Cl Fe P4 n3.5'
_chemical_formula_weight 448.66
_chemical_name_systematic
; 
 ? 
;
_space_group_IT_number 14
_symmetry_cell_setting monoclinic
_symmetry_Int_Tables_number 14
_symmetry_space_group_name_Hall '-P 2yn'
_symmetry_space_group_name_H-M 'P 1 21/n 1'
_atom_sites_solution_hydrogens geom
_atom_sites_solution_primary direct
_atom_sites_solution_secondary difmap
_audit_creation_method SHELXL-97
_cell_angle_alpha 90.00
_cell_angle_beta 115.2990(10)
_cell_angle_gamma 90.00
_cell_formula_units_Z 4
_cell_length_a 9.0906(8)
_cell_length_b 27.982(2)
_cell_length_c 9.9025(8)
_cell_measurement_reflns_used 5722
_cell_measurement_temperature 150(2)
_cell_measurement_theta_max 28.3069
_cell_measurement_theta_min 2.3885
_cell_volume 2277.3(3)
_computing_cell_refinement 'SAINT Ver. 6.45A  (Bruker-AXS, 2005)'
_computing_data_collection 'SMART Ver. 5.054 (Bruker-AXS, 1998)'
_computing_data_reduction 'SAINT Ver. 6.45A'
_computing_molecular_graphics
;
X-Seed (Barbour, 2001), SHELXTL Ver. 6.14 (Bruker-AXS, 2003)
;
_computing_publication_material 'modiCIFer-12162005 (Guzei, 2005)'
_computing_structure_refinement 'SHELXL-97 (Sheldrick, 1997)'
_computing_structure_solution 'SHELXS-97 (Sheldrick, 1990)'
_diffrn_ambient_temperature 150(2)
_diffrn_crystal_treatment
;
attached with Exxon Paratone n, to a short length 
of fibre supported on a thin piece of copper wire 
inserted in a copper mounting pin.  The crystal was 
quenched in a cold nitrogen gas stream from an 
Oxford Cryosystems Cryostream. 
;
_diffrn_measured_fraction_theta_full 0.996
_diffrn_measured_fraction_theta_max 0.966
_diffrn_measurement_device_type 'Bruker CCD-1000 area detector'
_diffrn_measurement_method \w
_diffrn_radiation_monochromator graphite
_diffrn_radiation_source 'fine-focus sealed tube'
_diffrn_radiation_type MoK\a
_diffrn_radiation_wavelength 0.71073
_diffrn_reflns_av_R_equivalents 0.0248
_diffrn_reflns_av_sigmaI/netI 0.0211
_diffrn_reflns_limit_h_max 11
_diffrn_reflns_limit_h_min -11
_diffrn_reflns_limit_k_max 36
_diffrn_reflns_limit_k_min -36
_diffrn_reflns_limit_l_max 13
_diffrn_reflns_limit_l_min -13
_diffrn_reflns_number 22420
_diffrn_reflns_theta_full 27.50
_diffrn_reflns_theta_max 28.33
_diffrn_reflns_theta_min 2.39
_diffrn_standards_decay_% 0.10
_diffrn_standards_number 217
_exptl_absorpt_coefficient_mu 1.061
_exptl_absorpt_correction_T_max 0.901
_exptl_absorpt_correction_T_min 0.775
_exptl_absorpt_correction_type multi-scan
_exptl_absorpt_process_details
;
SADABS Ver. 2004/1 (Bruker-AXS, 2004)
;
_exptl_crystal_colour yellow
_exptl_crystal_density_diffrn 1.309
_exptl_crystal_description needle
_exptl_crystal_F_000 958
_exptl_crystal_size_max 0.47
_exptl_crystal_size_mid 0.22
_exptl_crystal_size_min 0.10
_platon_squeeze_details
;
The volume occupied by solvent is  4.9 percent of the unit cell.
;
_refine_diff_density_max 0.750
_refine_diff_density_min -0.245
_refine_diff_density_rms 0.057
_refine_ls_extinction_method none
_refine_ls_goodness_of_fit_ref 1.085
_refine_ls_hydrogen_treatment mixed
_refine_ls_matrix_type full
_refine_ls_number_parameters 193
_refine_ls_number_reflns 5488
_refine_ls_number_restraints 0
_refine_ls_restrained_S_all 1.085
_refine_ls_R_factor_all 0.0304
_refine_ls_R_factor_gt 0.0264
_refine_ls_shift/su_max 0.001
_refine_ls_shift/su_mean 0.000
_refine_ls_structure_factor_coef Fsqd
_refine_ls_weighting_details 'calc w=1/[\s^2^(Fo^2^)+(0.0402P)^2^+0.4214P] where P=(Fo^2^+2Fc^2^)/3'
_refine_ls_weighting_scheme calc
_refine_ls_wR_factor_gt 0.0701
_refine_ls_wR_factor_ref 0.0718
_reflns_number_gt 4882
_reflns_number_total 5488
_reflns_threshold_expression I>2\s(I)
_cod_data_source_file ic102519f_si_001.cif
_cod_data_source_block ldf6pj20
_cod_original_sg_symbol_Hall '-P 2yn      '
_cod_original_sg_symbol_H-M 'P 1 21/n 1 '
_cod_original_formula_sum 'C12 H40 Cl Fe n3.50 P4'
_cod_database_code 4325382

loop_
_symmetry_equiv_pos_as_xyz
'x, y, z'
'-x+1/2, y+1/2, -z+1/2'
'-x, -y, -z'
'x-1/2, -y-1/2, z-1/2'

loop_
_atom_site_label
_atom_site_type_symbol
_atom_site_fract_x
_atom_site_fract_y
_atom_site_fract_z
_atom_site_U_iso_or_equiv
_atom_site_adp_type
_atom_site_occupancy
_atom_site_symmetry_multiplicity
_atom_site_calc_flag
_atom_site_refinement_flags
Fe1 Fe 0.25301(2) 0.137226(6) 0.14859(2) 0.01719(6) Uani 1 1 d .
Cl1 Cl 0.53345(5) 0.072057(14) 0.63814(4) 0.03362(10) Uani 1 1 d .
P1 P 0.01178(4) 0.110902(12) -0.01248(4) 0.02126(9) Uani 1 1 d .
P2 P 0.33251(5) 0.117495(13) -0.02546(4) 0.02509(9) Uani 1 1 d .
P3 P 0.15305(4) 0.164388(13) 0.29908(4) 0.02140(9) Uani 1 1 d .
P4 P 0.47465(4) 0.176728(13) 0.28922(4) 0.02436(9) Uani 1 1 d .
N1 n 0.34624(15) 0.07405(4) 0.26767(13) 0.0219(2) Uani 1 1 d .
H1E H 0.4424 0.0674 0.2616 0.026 Uiso 1 1 calc R
H1D H 0.3717 0.0801 0.3665 0.026 Uiso 1 1 calc R
N2 n 0.24708(17) 0.03063(4) 0.22556(16) 0.0335(3) Uani 1 1 d .
H2E H 0.1629 0.0336 0.2516 0.050 Uiso 0.50 1 calc PR
H2D H 0.3094 0.0051 0.2737 0.050 Uiso 1 1 calc R
H2F H 0.2073 0.0262 0.1251 0.050 Uiso 0.50 1 calc PR
C1 C -0.12532(19) 0.07378(6) 0.03483(18) 0.0305(3) Uani 1 1 d .
H1A H -0.1554 0.0910 0.1056 0.046 Uiso 1 1 calc R
H1B H -0.0704 0.0439 0.0803 0.046 Uiso 1 1 calc R
H1C H -0.2235 0.0666 -0.0561 0.046 Uiso 1 1 calc R
C2 C -0.1317(2) 0.15618(6) -0.12853(18) 0.0339(4) Uani 1 1 d .
H2A H -0.2280 0.1405 -0.2041 0.051 Uiso 1 1 calc R
H2B H -0.0797 0.1757 -0.1780 0.051 Uiso 1 1 calc R
H2C H -0.1643 0.1766 -0.0657 0.051 Uiso 1 1 calc R
C3 C 0.0333(2) 0.07556(6) -0.15953(17) 0.0327(3) Uani 1 1 d .
H3A H 0.0730 0.0430 -0.1227 0.039 Uiso 1 1 calc R
H3B H -0.0727 0.0729 -0.2480 0.039 Uiso 1 1 calc R
C4 C 0.1555(2) 0.10186(6) -0.19986(16) 0.0350(4) Uani 1 1 d .
H4A H 0.1056 0.1312 -0.2570 0.042 Uiso 1 1 calc R
H4B H 0.1898 0.0812 -0.2624 0.042 Uiso 1 1 calc R
C5 C 0.4552(2) 0.06320(6) 0.0023(2) 0.0376(4) Uani 1 1 d .
H5A H 0.4802 0.0585 -0.0837 0.056 Uiso 1 1 calc R
H5B H 0.3942 0.0356 0.0124 0.056 Uiso 1 1 calc R
H5C H 0.5568 0.0665 0.0932 0.056 Uiso 1 1 calc R
C6 C 0.4417(2) 0.15806(7) -0.0960(2) 0.0413(4) Uani 1 1 d .
H6A H 0.5520 0.1634 -0.0182 0.062 Uiso 1 1 calc R
H6B H 0.3839 0.1886 -0.1235 0.062 Uiso 1 1 calc R
H6C H 0.4477 0.1439 -0.1840 0.062 Uiso 1 1 calc R
C7 C 0.1231(2) 0.12377(6) 0.42922(17) 0.0313(3) Uani 1 1 d .
H7A H 0.0789 0.1415 0.4889 0.047 Uiso 1 1 calc R
H7B H 0.2275 0.1095 0.4955 0.047 Uiso 1 1 calc R
H7C H 0.0467 0.0985 0.3732 0.047 Uiso 1 1 calc R
C8 C -0.0395(2) 0.19776(6) 0.2310(2) 0.0353(4) Uani 1 1 d .
H8A H -0.1306 0.1758 0.1799 0.053 Uiso 1 1 calc R
H8B H -0.0397 0.2226 0.1611 0.053 Uiso 1 1 calc R
H8C H -0.0508 0.2126 0.3156 0.053 Uiso 1 1 calc R
C9 C 0.2867(2) 0.21099(7) 0.4215(2) 0.0416(4) Uani 1 1 d .
H9A H 0.2603 0.2423 0.3699 0.050 Uiso 1 1 calc R
H9B H 0.2701 0.2135 0.5138 0.050 Uiso 1 1 calc R
C10 C 0.4609(2) 0.19798(7) 0.4602(2) 0.0400(4) Uani 1 1 d .
H10A H 0.4977 0.1726 0.5371 0.048 Uiso 1 1 calc R
H10B H 0.5318 0.2262 0.5007 0.048 Uiso 1 1 calc R
C11 C 0.67465(19) 0.14782(7) 0.3750(2) 0.0395(4) Uani 1 1 d .
H11A H 0.7016 0.1346 0.2967 0.059 Uiso 1 1 calc R
H11B H 0.6722 0.1220 0.4409 0.059 Uiso 1 1 calc R
H11C H 0.7571 0.1714 0.4333 0.059 Uiso 1 1 calc R
C12 C 0.5226(2) 0.23198(6) 0.2175(2) 0.0402(4) Uani 1 1 d .
H12A H 0.6104 0.2489 0.2989 0.060 Uiso 1 1 calc R
H12B H 0.4258 0.2524 0.1762 0.060 Uiso 1 1 calc R
H12C H 0.5574 0.2243 0.1390 0.060 Uiso 1 1 calc R
H1 H 0.198(2) 0.1838(7) 0.069(2) 0.048 Uiso 1 1 d .

loop_
_atom_site_aniso_label
_atom_site_aniso_U_11
_atom_site_aniso_U_22
_atom_site_aniso_U_33
_atom_site_aniso_U_23
_atom_site_aniso_U_13
_atom_site_aniso_U_12
Fe1 0.01973(11) 0.01624(10) 0.01700(10) -0.00079(7) 0.00920(8) -0.00063(7)
Cl1 0.0325(2) 0.0387(2) 0.02074(17) -0.00179(14) 0.00286(15) 0.00986(15)
P1 0.02325(18) 0.01903(17) 0.01757(17) 0.00177(12) 0.00495(14) -0.00105(13)
P2 0.0341(2) 0.02355(18) 0.02434(19) -0.00106(14) 0.01888(16) 0.00108(15)
P3 0.02190(18) 0.02317(18) 0.02256(18) -0.00378(13) 0.01279(14) -0.00259(13)
P4 0.02173(18) 0.02379(18) 0.0306(2) -0.00692(14) 0.01408(15) -0.00470(14)
N1 0.0240(6) 0.0205(6) 0.0183(5) -0.0001(4) 0.0064(5) 0.0015(4)
N2 0.0352(7) 0.0179(6) 0.0362(7) 0.0044(5) 0.0046(6) -0.0008(5)
C1 0.0268(7) 0.0289(8) 0.0300(8) 0.0037(6) 0.0068(6) -0.0067(6)
C2 0.0323(8) 0.0280(8) 0.0314(8) 0.0085(6) 0.0039(6) 0.0034(6)
C3 0.0410(9) 0.0307(8) 0.0202(7) -0.0052(6) 0.0071(6) -0.0023(7)
C4 0.0511(10) 0.0366(9) 0.0187(7) -0.0023(6) 0.0161(7) 0.0020(7)
C5 0.0464(10) 0.0350(9) 0.0417(9) -0.0035(7) 0.0287(8) 0.0091(7)
C6 0.0572(11) 0.0375(9) 0.0479(10) -0.0021(8) 0.0404(9) -0.0066(8)
C7 0.0323(8) 0.0428(9) 0.0225(7) 0.0103(6) 0.0152(6) 0.0085(7)
C8 0.0396(9) 0.0341(8) 0.0409(9) 0.0093(7) 0.0255(8) 0.0125(7)
C9 0.0425(10) 0.0439(10) 0.0472(10) -0.0244(8) 0.0276(8) -0.0152(8)
C10 0.0333(9) 0.0510(11) 0.0373(9) -0.0236(8) 0.0166(7) -0.0162(8)
C11 0.0217(7) 0.0407(9) 0.0516(11) -0.0036(8) 0.0115(7) -0.0037(7)
C12 0.0446(10) 0.0266(8) 0.0547(11) -0.0043(7) 0.0263(9) -0.0098(7)

loop_
_atom_type_symbol
_atom_type_description
_atom_type_scat_dispersion_real
_atom_type_scat_dispersion_imag
_atom_type_scat_source
C C 0.0033 0.0016 'International Tables Vol C Tables 4.2.6.8 and 6.1.1.4'
H H 0.0000 0.0000 'International Tables Vol C Tables 4.2.6.8 and 6.1.1.4'
N N 0.0061 0.0033 'International Tables Vol C Tables 4.2.6.8 and 6.1.1.4'
P P 0.1023 0.0942 'International Tables Vol C Tables 4.2.6.8 and 6.1.1.4'
Cl Cl 0.1484 0.1585 'International Tables Vol C Tables 4.2.6.8 and 6.1.1.4'
Fe Fe 0.3463 0.8444 'International Tables Vol C Tables 4.2.6.8 and 6.1.1.4'

loop_
_geom_angle_atom_site_label_1
_geom_angle_atom_site_label_2
_geom_angle_atom_site_label_3
_geom_angle
N1 Fe1 P3 95.50(4)
N1 Fe1 P4 91.54(3)
P3 Fe1 P4 85.914(16)
N1 Fe1 P2 92.28(4)
P3 Fe1 P2 171.959(17)
P4 Fe1 P2 95.931(17)
N1 Fe1 P1 99.37(3)
P3 Fe1 P1 91.975(16)
P4 Fe1 P1 169.039(16)
P2 Fe1 P1 84.734(17)
N1 Fe1 H1 175.9(8)
P3 Fe1 H1 85.0(8)
P4 Fe1 H1 84.4(8)
P2 Fe1 H1 87.4(8)
P1 Fe1 H1 84.7(8)
C2 P1 C1 99.97(8)
C2 P1 C3 99.41(8)
C1 P1 C3 102.24(8)
C2 P1 Fe1 116.28(5)
C1 P1 Fe1 125.26(5)
C3 P1 Fe1 109.98(6)
C6 P2 C5 100.17(9)
C6 P2 C4 100.86(8)
C5 P2 C4 100.12(8)
C6 P2 Fe1 123.71(6)
C5 P2 Fe1 118.13(6)
C4 P2 Fe1 110.23(6)
C7 P3 C8 99.75(8)
C7 P3 C9 103.41(9)
C8 P3 C9 97.97(9)
C7 P3 Fe1 119.74(6)
C8 P3 Fe1 122.28(6)
C9 P3 Fe1 110.23(6)
C12 P4 C11 101.47(9)
C12 P4 C10 101.79(9)
C11 P4 C10 99.17(9)
C12 P4 Fe1 119.03(6)
C11 P4 Fe1 122.08(6)
C10 P4 Fe1 109.88(5)
N2 n1 Fe1 119.28(8)
N2 n1 H1E 107.5
Fe1 n1 H1E 107.5
N2 n1 H1D 107.5
Fe1 n1 H1D 107.5
H1E n1 H1D 107.0
N1 n2 H2E 109.5
N1 n2 H2D 109.5
H2E n2 H2D 109.5
N1 n2 H2F 109.5
H2E n2 H2F 109.5
H2D n2 H2F 109.5
P1 C1 H1A 109.5
P1 C1 H1B 109.5
H1A C1 H1B 109.5
P1 C1 H1C 109.5
H1A C1 H1C 109.5
H1B C1 H1C 109.5
P1 C2 H2A 109.5
P1 C2 H2B 109.5
H2A C2 H2B 109.5
P1 C2 H2C 109.5
H2A C2 H2C 109.5
H2B C2 H2C 109.5
C4 C3 P1 106.53(11)
C4 C3 H3A 110.4
P1 C3 H3A 110.4
C4 C3 H3B 110.4
P1 C3 H3B 110.4
H3A C3 H3B 108.6
C3 C4 P2 108.20(10)
C3 C4 H4A 110.1
P2 C4 H4A 110.1
C3 C4 H4B 110.1
P2 C4 H4B 110.1
H4A C4 H4B 108.4
P2 C5 H5A 109.5
P2 C5 H5B 109.5
H5A C5 H5B 109.5
P2 C5 H5C 109.5
H5A C5 H5C 109.5
H5B C5 H5C 109.5
P2 C6 H6A 109.5
P2 C6 H6B 109.5
H6A C6 H6B 109.5
P2 C6 H6C 109.5
H6A C6 H6C 109.5
H6B C6 H6C 109.5
P3 C7 H7A 109.5
P3 C7 H7B 109.5
H7A C7 H7B 109.5
P3 C7 H7C 109.5
H7A C7 H7C 109.5
H7B C7 H7C 109.5
P3 C8 H8A 109.5
P3 C8 H8B 109.5
H8A C8 H8B 109.5
P3 C8 H8C 109.5
H8A C8 H8C 109.5
H8B C8 H8C 109.5
C10 C9 P3 108.81(12)
C10 C9 H9A 109.9
P3 C9 H9A 109.9
C10 C9 H9B 109.9
P3 C9 H9B 109.9
H9A C9 H9B 108.3
C9 C10 P4 108.68(12)
C9 C10 H10A 110.0
P4 C10 H10A 110.0
C9 C10 H10B 110.0
P4 C10 H10B 110.0
H10A C10 H10B 108.3
P4 C11 H11A 109.5
P4 C11 H11B 109.5
H11A C11 H11B 109.5
P4 C11 H11C 109.5
H11A C11 H11C 109.5
H11B C11 H11C 109.5
P4 C12 H12A 109.5
P4 C12 H12B 109.5
H12A C12 H12B 109.5
P4 C12 H12C 109.5
H12A C12 H12C 109.5
H12B C12 H12C 109.5

loop_
_geom_bond_atom_site_label_1
_geom_bond_atom_site_label_2
_geom_bond_distance
Fe1 n1 2.0927(11)
Fe1 P3 2.1867(4)
Fe1 P4 2.1961(4)
Fe1 P2 2.2050(4)
Fe1 P1 2.2149(4)
Fe1 H1 1.49(2)
P1 C2 1.8293(15)
P1 C1 1.8305(16)
P1 C3 1.8384(16)
P2 C6 1.8313(17)
P2 C5 1.8346(17)
P2 C4 1.8407(16)
P3 C7 1.8240(16)
P3 C8 1.8389(16)
P3 C9 1.8404(17)
P4 C12 1.8302(17)
P4 C11 1.8335(17)
P4 C10 1.8480(17)
N1 n2 1.4635(17)
N1 H1E 0.9200
N1 H1D 0.9200
N2 H2E 0.9100
N2 H2D 0.9100
N2 H2F 0.9100
C1 H1A 0.9800
C1 H1B 0.9800
C1 H1C 0.9800
C2 H2A 0.9800
C2 H2B 0.9800
C2 H2C 0.9800
C3 C4 1.521(2)
C3 H3A 0.9900
C3 H3B 0.9900
C4 H4A 0.9900
C4 H4B 0.9900
C5 H5A 0.9800
C5 H5B 0.9800
C5 H5C 0.9800
C6 H6A 0.9800
C6 H6B 0.9800
C6 H6C 0.9800
C7 H7A 0.9800
C7 H7B 0.9800
C7 H7C 0.9800
C8 H8A 0.9800
C8 H8B 0.9800
C8 H8C 0.9800
C9 C10 1.507(2)
C9 H9A 0.9900
C9 H9B 0.9900
C10 H10A 0.9900
C10 H10B 0.9900
C11 H11A 0.9800
C11 H11B 0.9800
C11 H11C 0.9800
C12 H12A 0.9800
C12 H12B 0.9800
C12 H12C 0.9800

loop_
_geom_torsion_atom_site_label_1
_geom_torsion_atom_site_label_2
_geom_torsion_atom_site_label_3
_geom_torsion_atom_site_label_4
_geom_torsion
N1 Fe1 P1 C2 171.67(8)
P3 Fe1 P1 C2 75.77(7)
P4 Fe1 P1 C2 -2.87(12)
P2 Fe1 P1 C2 -96.88(7)
N1 Fe1 P1 C1 45.83(8)
P3 Fe1 P1 C1 -50.07(7)
P4 Fe1 P1 C1 -128.72(10)
P2 Fe1 P1 C1 137.28(7)
N1 Fe1 P1 C3 -76.39(7)
P3 Fe1 P1 C3 -172.29(6)
P4 Fe1 P1 C3 109.06(10)
P2 Fe1 P1 C3 15.06(6)
N1 Fe1 P2 C6 -132.48(9)
P4 Fe1 P2 C6 -40.69(8)
P1 Fe1 P2 C6 128.32(8)
N1 Fe1 P2 C5 -5.80(8)
P4 Fe1 P2 C5 85.99(7)
P1 Fe1 P2 C5 -105.00(7)
N1 Fe1 P2 C4 108.36(7)
P4 Fe1 P2 C4 -159.85(6)
P1 Fe1 P2 C4 9.16(6)
N1 Fe1 P3 C7 -17.32(7)
P4 Fe1 P3 C7 -108.48(6)
P1 Fe1 P3 C7 82.29(6)
N1 Fe1 P3 C8 -143.59(8)
P4 Fe1 P3 C8 125.25(7)
P1 Fe1 P3 C8 -43.98(7)
N1 Fe1 P3 C9 102.35(8)
P4 Fe1 P3 C9 11.19(8)
P1 Fe1 P3 C9 -158.04(8)
N1 Fe1 P4 C12 158.43(8)
P3 Fe1 P4 C12 -106.17(7)
P2 Fe1 P4 C12 65.98(7)
P1 Fe1 P4 C12 -26.95(12)
N1 Fe1 P4 C11 30.38(8)
P3 Fe1 P4 C11 125.78(8)
P2 Fe1 P4 C11 -62.08(8)
P1 Fe1 P4 C11 -155.01(11)
N1 Fe1 P4 C10 -84.88(8)
P3 Fe1 P4 C10 10.52(7)
P2 Fe1 P4 C10 -177.34(7)
P1 Fe1 P4 C10 89.73(11)
P3 Fe1 n1 N2 93.38(10)
P4 Fe1 n1 N2 179.42(10)
P2 Fe1 n1 N2 -84.58(10)
P1 Fe1 n1 N2 0.46(11)
C2 P1 C3 C4 81.38(12)
C1 P1 C3 C4 -176.18(11)
Fe1 P1 C3 C4 -41.16(12)
P1 C3 C4 P2 47.63(13)
C6 P2 C4 C3 -169.27(12)
C5 P2 C4 C3 88.20(12)
Fe1 P2 C4 C3 -36.98(13)
C7 P3 C9 C10 93.34(15)
C8 P3 C9 C10 -164.59(14)
Fe1 P3 C9 C10 -35.81(16)
P3 C9 C10 P4 43.47(17)
C12 P4 C10 C9 91.91(14)
C11 P4 C10 C9 -164.23(14)
Fe1 P4 C10 C9 -35.14(15)

loop_
_platon_squeeze_void_nr
_platon_squeeze_void_average_x
_platon_squeeze_void_average_y
_platon_squeeze_void_average_z
_platon_squeeze_void_volume
_platon_squeeze_void_count_electrons
1 0.000 0.000 0.500 110.7 28.8
2 0.500 0.500 1.000 110.7 28.6
